data_7237191
loop_
_publ_author_name
'Dalinger, Igor L.'
'Serushkina, Olga V.'
'Muravyev, Nikita V.'
'Meerov, Dmitry B.'
'Miroshnichenko, Evgeniy A.'
'Kon'kova, Tatyana S.'
'Suponitsky, Kyrill Yu.'
'Vener, Mikhail V.'
'Sheremetev, Aleksei B.'

_publ_section_title
;
 Azasydnone -- novel &#x201C;green&#x201D; building block for designing
 high energetic compounds
;
_journal_issue 38
_journal_name_full 'Journal of Materials Chemistry A'
_journal_page_first 18669
_journal_paper_doi 10.1039/C8TA06895J
_journal_volume 6
_journal_year 2018
_chemical_absolute_configuration unk
_chemical_formula_moiety 'C7 H3 N5 O6'
_chemical_formula_sum 'C7 H3 N5 O6'
_chemical_formula_weight 253.14
_space_group_crystal_system orthorhombic
_space_group_IT_number 29
_space_group_name_Hall 'P 2c -2ac'
_space_group_name_H-M_alt 'P c a 21'
_atom_sites_solution_hydrogens geom
_atom_sites_solution_primary direct
_atom_sites_solution_secondary difmap
_audit_creation_method SHELXL-2014/6
_audit_update_record
;
2018-07-05 deposited with the CCDC.
2018-09-06 downloaded from the CCDC.
;
_cell_angle_alpha 90
_cell_angle_beta 90
_cell_angle_gamma 90
_cell_formula_units_Z 8
_cell_length_a 9.893(3)
_cell_length_b 18.586(6)
_cell_length_c 9.943(3)
_cell_measurement_reflns_used 2458
_cell_measurement_temperature 100(2)
_cell_measurement_theta_max 22.15
_cell_measurement_theta_min 2.19
_cell_volume 1828.2(10)
_computing_cell_refinement 'SAINT (Bruker, 2009)'
_computing_data_collection 'APEX (Bruker, 2009)'
_computing_data_reduction 'SAINT (Bruker, 2009)'
_computing_molecular_graphics 'SHELXL-2014/6 (Sheldrick, 2014)'
_computing_publication_material 'SHELXL-2014/6 (Sheldrick, 2014) and PLATON (Spek, 2009)'
_computing_structure_refinement 'SHELXL-2014/6 (Sheldrick, 2014)'
_computing_structure_solution 'SHELXL-2014/6 (Sheldrick, 2014)'
_diffrn_ambient_temperature 100(2)
_diffrn_measured_fraction_theta_full 1.000
_diffrn_measured_fraction_theta_max 0.997
_diffrn_measurement_device_type 'Bruker APEX-II CCD'
_diffrn_measurement_method '\f and \w scans'
_diffrn_radiation_type MoK\a
_diffrn_radiation_wavelength 0.71073
_diffrn_reflns_av_R_equivalents 0.1133
_diffrn_reflns_av_unetI/netI 0.0760
_diffrn_reflns_Laue_measured_fraction_full 1.000
_diffrn_reflns_Laue_measured_fraction_max 0.997
_diffrn_reflns_limit_h_max 13
_diffrn_reflns_limit_h_min -13
_diffrn_reflns_limit_k_max 24
_diffrn_reflns_limit_k_min -24
_diffrn_reflns_limit_l_max 13
_diffrn_reflns_limit_l_min -13
_diffrn_reflns_number 26673
_diffrn_reflns_point_group_measured_fraction_full 1.000
_diffrn_reflns_point_group_measured_fraction_max 0.991
_diffrn_reflns_theta_full 25.242
_diffrn_reflns_theta_max 28.275
_diffrn_reflns_theta_min 1.096
_diffrn_source 'sealed tube'
_exptl_absorpt_coefficient_mu 0.164
_exptl_absorpt_correction_type none
_exptl_crystal_colour 'pale yellow'
_exptl_crystal_density_diffrn 1.839
_exptl_crystal_description needle
_exptl_crystal_F_000 1024
_exptl_crystal_size_max 0.12
_exptl_crystal_size_mid 0.01
_exptl_crystal_size_min 0.01
_refine_diff_density_max 0.203
_refine_diff_density_min -0.180
_refine_diff_density_rms 0.045
_refine_ls_abs_structure_details
;
 Flack x determined using 904 quotients [(I+)-(I-)]/[(I+)+(I-)]
 (Parsons, Flack and Wagner, Acta Cryst. B69 (2013) 249-259).
;
_refine_ls_abs_structure_Flack 1.4(10)
_refine_ls_extinction_method none
_refine_ls_goodness_of_fit_ref 1.040
_refine_ls_hydrogen_treatment constr
_refine_ls_matrix_type full
_refine_ls_number_parameters 464
_refine_ls_number_reflns 4496
_refine_ls_number_restraints 13
_refine_ls_restrained_S_all 1.043
_refine_ls_R_factor_all 0.1138
_refine_ls_R_factor_gt 0.0566
_refine_ls_shift/su_max 0.000
_refine_ls_shift/su_mean 0.000
_refine_ls_structure_factor_coef Fsqd
_refine_ls_weighting_details 'w=1/[\s^2^(Fo^2^)+(0.0494P)^2^] where P=(Fo^2^+2Fc^2^)/3'
_refine_ls_weighting_scheme calc
_refine_ls_wR_factor_gt 0.1061
_refine_ls_wR_factor_ref 0.1275
_reflns_Friedel_coverage 0.877
_reflns_Friedel_fraction_full 1.000
_reflns_Friedel_fraction_max 0.985
_reflns_number_gt 2655
_reflns_number_total 4496
_reflns_threshold_expression 'I > 2\s(I)'
_cod_data_source_file c8ta06895j3.cif
_cod_data_source_block sh344
_cod_database_code 7237191
_shelx_space_group_comment
;
The symmetry employed for this shelxl refinement is uniquely defined
by the following loop, which should always be used as a source of
symmetry information in preference to the above space-group names.
They are only intended as comments.
;
_shelxl_version_number 2014/6

loop_
_space_group_symop_operation_xyz
'x, y, z'
'-x, -y, z+1/2'
'x+1/2, -y, z'
'-x+1/2, y, z+1/2'

loop_
_atom_site_label
_atom_site_type_symbol
_atom_site_fract_x
_atom_site_fract_y
_atom_site_fract_z
_atom_site_U_iso_or_equiv
_atom_site_adp_type
_atom_site_occupancy
_atom_site_site_symmetry_order
_atom_site_calc_flag
_atom_site_refinement_flags_posn
_atom_site_refinement_flags_adp
_atom_site_refinement_flags_occupancy
_atom_site_disorder_assembly
_atom_site_disorder_group
N1 N 0.4783(5) 0.8000(2) 1.1942(4) 0.0557(13) Uani 1 1 d . . . . .
N2 N 0.5359(4) 0.8570(2) 1.1496(4) 0.0427(11) Uani 1 1 d . . . . .
N3 N 0.6040(4) 0.8979(2) 1.2345(4) 0.0461(11) Uani 1 1 d . . . . .
N4 N 0.3535(5) 0.8066(2) 0.7059(4) 0.0457(11) Uani 1 1 d . . . . .
N5 N 0.6510(4) 1.0126(2) 0.7763(4) 0.0424(10) Uani 1 1 d . . . . .
O1 O 0.5095(4) 0.8003(2) 1.3262(4) 0.0687(14) Uani 1 1 d . . . . .
O2 O 0.6343(4) 0.8734(2) 1.4635(4) 0.0685(13) Uani 1 1 d . . . . .
O3 O 0.3058(4) 0.7516(2) 0.7526(4) 0.0531(10) Uani 1 1 d . . . . .
O4 O 0.3376(4) 0.8268(2) 0.5908(3) 0.0504(10) Uani 1 1 d . . . . .
O5 O 0.6624(4) 1.01923(18) 0.6540(3) 0.0464(9) Uani 1 1 d . . . . .
O6 O 0.6932(4) 1.0563(2) 0.8575(4) 0.0587(11) Uani 1 1 d . . . . .
C1 C 0.5912(6) 0.8620(3) 1.3532(6) 0.0561(16) Uani 1 1 d . . . . .
C2 C 0.5247(5) 0.8748(3) 1.0093(5) 0.0357(11) Uani 1 1 d . . . . .
C3 C 0.4460(5) 0.8319(3) 0.9288(5) 0.0398(13) Uani 1 1 d . . . . .
H3A H 0.3993 0.7912 0.9633 0.048 Uiso 1 1 calc R U . . .
C4 C 0.4385(5) 0.8510(3) 0.7947(5) 0.0373(12) Uani 1 1 d . . . . .
C5 C 0.5045(5) 0.9091(2) 0.7414(5) 0.0354(11) Uani 1 1 d . . . . .
H5A H 0.4979 0.9208 0.6487 0.042 Uiso 1 1 calc R U . . .
C6 C 0.5807(5) 0.9495(3) 0.8284(5) 0.0342(11) Uani 1 1 d . . . . .
C7 C 0.5930(5) 0.9340(3) 0.9637(5) 0.0359(11) Uani 1 1 d . . . . .
H7A H 0.6461 0.9629 1.0221 0.043 Uiso 1 1 calc R U . . .
O1' O 1.2970(17) 0.2702(7) 0.5870(16) 0.051(3) Uani 0.468(5) 1 d . . P A 1
O2' O 1.2190(8) 0.2227(4) 0.7726(8) 0.048(2) Uani 0.468(5) 1 d . . P A 1
N1' N 1.2484(17) 0.3076(8) 0.4743(12) 0.050(3) Uani 0.468(5) 1 d . . P A 1
N2' N 1.1205(16) 0.3161(8) 0.5087(16) 0.036(4) Uani 0.468(5) 1 d . . P A 1
N3' N 1.083(3) 0.2862(14) 0.6201(19) 0.044(5) Uani 0.468(5) 1 d . . P A 1
C1' C 1.1976(16) 0.2552(7) 0.6746(14) 0.040(3) Uani 0.468(5) 1 d . . P A 1
C2' C 1.0342(8) 0.3534(5) 0.4255(8) 0.031(3) Uani 0.468(5) 1 d G . P A 1
C3' C 0.8955(8) 0.3507(6) 0.4472(8) 0.031(3) Uani 0.468(5) 1 d G . P A 1
H3'A H 0.8604 0.3245 0.5214 0.037 Uiso 0.468(5) 1 calc R U P A 1
C4' C 0.8083(7) 0.3865(6) 0.3604(10) 0.033(4) Uani 0.468(5) 1 d G . P A 1
C5' C 0.8597(8) 0.4249(5) 0.2519(9) 0.032(3) Uani 0.468(5) 1 d G . P A 1
H5'A H 0.8000 0.4493 0.1926 0.039 Uiso 0.468(5) 1 calc R U P A 1
C6' C 0.9984(9) 0.4275(4) 0.2302(7) 0.037(3) Uani 0.468(5) 1 d G . P A 1
C7' C 1.0857(7) 0.3917(5) 0.3170(8) 0.024(3) Uani 0.468(5) 1 d G . P A 1
H7'A H 1.1805 0.3935 0.3021 0.028 Uiso 0.468(5) 1 calc R U P A 1
N4' N 0.6670(19) 0.3833(11) 0.380(2) 0.038(4) Uani 0.468(5) 1 d . . P A 1
O3' O 0.627(2) 0.3493(17) 0.479(3) 0.043(5) Uani 0.468(5) 1 d . . P A 1
O4' O 0.5943(15) 0.4138(11) 0.299(2) 0.052(4) Uani 0.468(5) 1 d . . P A 1
N5' N 1.060(3) 0.4631(9) 0.1194(19) 0.036(4) Uani 0.468(5) 1 d . . P A 1
O5' O 0.9706(12) 0.4968(6) 0.0447(12) 0.050(3) Uani 0.468(5) 1 d . . P A 1
O6' O 1.1784(16) 0.4625(6) 0.0972(11) 0.050(3) Uani 0.468(5) 1 d . . P A 1
O1" O 0.5400(11) 0.3527(5) 0.4682(10) 0.054(2) Uani 0.532(5) 1 d . . P A 2
O2" O 0.4231(10) 0.4109(4) 0.3002(9) 0.068(3) Uani 0.532(5) 1 d . . P A 2
N1" N 0.669(2) 0.346(2) 0.497(4) 0.046(6) Uani 0.532(5) 1 d . U P A 2
N2" N 0.7292(16) 0.3781(10) 0.4010(18) 0.042(4) Uani 0.532(5) 1 d . . P A 2
N3" N 0.6545(19) 0.4114(10) 0.309(3) 0.055(5) Uani 0.532(5) 1 d . . P A 2
C1" C 0.532(2) 0.3966(8) 0.3449(15) 0.055(4) Uani 0.532(5) 1 d . . P A 2
C2" C 1.0889(11) 0.3421(6) 0.4671(12) 0.069(7) Uani 0.532(5) 1 d G . P A 2
C3" C 0.9491(11) 0.3427(5) 0.4804(9) 0.056(4) Uani 0.532(5) 1 d G . P A 2
H3"A H 0.9073 0.3178 0.5527 0.067 Uiso 0.532(5) 1 calc R U P A 2
C4" C 0.8702(8) 0.3798(5) 0.3877(10) 0.038(3) Uani 0.532(5) 1 d G . P A 2
C5" C 0.9313(12) 0.4163(5) 0.2818(9) 0.062(4) Uani 0.532(5) 1 d G . P A 2
H5"A H 0.8774 0.4416 0.2185 0.074 Uiso 0.532(5) 1 calc R U P A 2
C6" C 1.0711(13) 0.4157(5) 0.2686(11) 0.065(5) Uani 0.532(5) 1 d G . P A 2
C7" C 1.1500(9) 0.3786(6) 0.3613(14) 0.078(5) Uani 0.532(5) 1 d G . P A 2
H7"A H 1.2456 0.3782 0.3523 0.094 Uiso 0.532(5) 1 calc R U P A 2
N4" N 1.169(2) 0.3032(9) 0.557(2) 0.070(5) Uani 0.532(5) 1 d . . P A 2
O3" O 1.111(3) 0.2706(12) 0.6533(19) 0.078(6) Uani 0.532(5) 1 d . . P A 2
O4" O 1.291(2) 0.3002(10) 0.549(2) 0.089(5) Uani 0.532(5) 1 d . . P A 2
N5" N 1.1332(19) 0.4533(9) 0.1521(19) 0.073(5) Uani 0.532(5) 1 d . U P A 2
O5" O 1.051(3) 0.4852(9) 0.0836(19) 0.081(7) Uani 0.532(5) 1 d . . P A 2
O6" O 1.259(2) 0.4425(9) 0.151(2) 0.140(6) Uani 0.532(5) 1 d . . P A 2

loop_
_atom_site_aniso_label
_atom_site_aniso_U_11
_atom_site_aniso_U_22
_atom_site_aniso_U_33
_atom_site_aniso_U_23
_atom_site_aniso_U_13
_atom_site_aniso_U_12
N1 0.068(3) 0.064(3) 0.035(2) 0.022(2) -0.021(2) -0.021(3)
N2 0.046(3) 0.052(3) 0.030(2) 0.014(2) -0.0075(19) -0.010(2)
N3 0.046(3) 0.063(3) 0.029(2) 0.012(2) -0.008(2) -0.015(2)
N4 0.058(3) 0.045(3) 0.034(2) 0.007(2) -0.009(2) -0.003(2)
N5 0.054(3) 0.044(3) 0.030(2) 0.005(2) 0.005(2) -0.005(2)
O1 0.079(3) 0.090(3) 0.037(2) 0.030(2) -0.023(2) -0.034(3)
O2 0.063(3) 0.110(4) 0.033(2) 0.019(2) -0.014(2) -0.030(2)
O3 0.075(3) 0.045(2) 0.0388(19) 0.0072(18) -0.008(2) -0.0151(19)
O4 0.060(2) 0.057(2) 0.033(2) 0.0118(17) -0.0135(18) -0.0072(19)
O5 0.060(2) 0.048(2) 0.0311(19) 0.0091(17) 0.0086(19) -0.0012(18)
O6 0.085(3) 0.053(2) 0.037(2) -0.0020(19) 0.004(2) -0.028(2)
C1 0.051(3) 0.077(4) 0.040(3) 0.017(3) -0.015(3) -0.020(3)
C2 0.038(3) 0.042(3) 0.027(2) 0.008(2) -0.001(2) -0.002(2)
C3 0.047(3) 0.042(3) 0.031(3) 0.016(2) -0.003(2) -0.003(2)
C4 0.039(3) 0.039(3) 0.034(3) 0.003(2) -0.004(2) 0.001(2)
C5 0.037(3) 0.041(3) 0.028(2) 0.008(2) 0.002(2) 0.007(2)
C6 0.038(3) 0.037(3) 0.027(2) 0.004(2) 0.004(2) 0.000(2)
C7 0.040(3) 0.039(3) 0.029(2) 0.003(2) 0.001(2) 0.003(2)
O1' 0.048(6) 0.055(8) 0.049(7) 0.028(5) -0.025(5) -0.006(6)
O2' 0.047(5) 0.049(5) 0.047(5) 0.005(4) -0.011(4) 0.002(4)
N1' 0.044(7) 0.069(7) 0.038(7) 0.018(7) 0.001(6) 0.001(6)
N2' 0.030(9) 0.042(9) 0.038(9) 0.006(6) -0.011(6) -0.007(7)
N3' 0.061(13) 0.062(10) 0.010(7) 0.014(6) -0.007(7) 0.000(8)
C1' 0.033(7) 0.042(7) 0.044(9) -0.009(6) -0.007(6) -0.005(6)
C2' 0.025(8) 0.043(7) 0.025(6) -0.012(5) -0.001(6) 0.001(6)
C3' 0.040(8) 0.027(7) 0.025(7) 0.000(5) 0.001(7) 0.005(7)
C4' 0.032(10) 0.034(7) 0.034(8) -0.004(6) -0.012(7) 0.007(7)
C5' 0.041(7) 0.025(5) 0.031(6) -0.005(4) -0.009(6) 0.002(5)
C6' 0.048(9) 0.028(6) 0.035(8) -0.002(6) -0.010(7) -0.002(6)
C7' 0.032(6) 0.028(7) 0.011(5) 0.007(5) 0.005(5) -0.008(5)
N4' 0.044(11) 0.026(7) 0.045(10) -0.002(7) -0.007(9) 0.012(9)
O3' 0.042(12) 0.050(8) 0.038(11) -0.007(8) 0.003(11) 0.000(11)
O4' 0.046(11) 0.071(9) 0.039(7) 0.011(6) -0.005(8) 0.015(8)
N5' 0.056(10) 0.024(9) 0.028(8) 0.005(6) -0.012(7) 0.000(8)
O5' 0.066(8) 0.042(6) 0.043(6) 0.022(4) -0.008(5) 0.002(6)
O6' 0.058(8) 0.058(6) 0.032(5) -0.006(5) 0.025(5) -0.016(7)
O1" 0.067(6) 0.051(5) 0.042(5) 0.018(4) 0.004(6) -0.001(5)
O2" 0.077(6) 0.063(6) 0.064(6) 0.027(4) 0.001(4) 0.005(4)
N1" 0.058(12) 0.046(7) 0.035(8) 0.008(5) -0.004(9) -0.003(10)
N2" 0.063(12) 0.031(6) 0.033(7) -0.004(5) 0.005(8) 0.005(9)
N3" 0.072(13) 0.025(6) 0.067(10) 0.013(6) -0.004(12) 0.008(9)
C1" 0.079(13) 0.045(8) 0.040(8) -0.001(6) -0.010(8) 0.007(8)
C2" 0.065(14) 0.063(15) 0.079(18) -0.047(13) -0.010(12) 0.009(11)
C3" 0.072(12) 0.041(8) 0.054(9) -0.026(6) -0.010(9) 0.006(8)
C4" 0.050(10) 0.026(7) 0.040(9) -0.017(6) 0.006(7) 0.001(7)
C5" 0.081(13) 0.052(9) 0.053(10) -0.026(7) 0.006(9) -0.014(8)
C6" 0.115(15) 0.045(9) 0.036(9) -0.007(7) 0.025(9) 0.010(10)
C7" 0.085(12) 0.064(10) 0.086(13) -0.042(10) 0.022(10) -0.018(9)
N4" 0.072(16) 0.067(10) 0.070(15) -0.030(10) -0.015(11) 0.012(9)
O3" 0.090(12) 0.095(14) 0.049(12) -0.013(8) -0.028(11) 0.013(11)
O4" 0.069(11) 0.109(15) 0.087(16) -0.008(11) -0.005(10) 0.000(11)
N5" 0.062(9) 0.079(9) 0.077(10) -0.047(8) 0.036(8) -0.012(8)
O5" 0.14(2) 0.046(11) 0.064(15) -0.005(8) 0.020(13) 0.010(13)
O6" 0.123(13) 0.150(12) 0.148(16) -0.076(12) 0.065(12) -0.017(11)

loop_
_atom_type_symbol
_atom_type_description
_atom_type_scat_dispersion_real
_atom_type_scat_dispersion_imag
_atom_type_scat_source
C C 0.0033 0.0016 'International Tables Vol C Tables 4.2.6.8 and 6.1.1.4'
H H 0.0000 0.0000 'International Tables Vol C Tables 4.2.6.8 and 6.1.1.4'
N N 0.0061 0.0033 'International Tables Vol C Tables 4.2.6.8 and 6.1.1.4'
O O 0.0106 0.0060 'International Tables Vol C Tables 4.2.6.8 and 6.1.1.4'

loop_
_geom_angle_atom_site_label_1
_geom_angle_atom_site_label_2
_geom_angle_atom_site_label_3
_geom_angle
N2 N1 O1 103.4(4)
N1 N2 N3 118.8(4)
N1 N2 C2 119.4(4)
N3 N2 C2 121.8(4)
N2 N3 C1 102.9(4)
O4 N4 O3 124.7(4)
O4 N4 C4 117.7(4)
O3 N4 C4 117.6(4)
O6 N5 O5 123.9(4)
O6 N5 C6 117.7(4)
O5 N5 C6 118.4(4)
N1 O1 C1 108.4(4)
O2 C1 N3 132.4(5)
O2 C1 O1 121.1(5)
N3 C1 O1 106.5(5)
C7 C2 C3 123.6(4)
C7 C2 N2 117.9(4)
C3 C2 N2 118.4(4)
C2 C3 C4 116.3(4)
C2 C3 H3A 121.8
C4 C3 H3A 121.8
C5 C4 C3 123.5(5)
C5 C4 N4 118.9(4)
C3 C4 N4 117.7(4)
C4 C5 C6 116.8(5)
C4 C5 H5A 121.6
C6 C5 H5A 121.6
C5 C6 C7 123.2(4)
C5 C6 N5 118.6(4)
C7 C6 N5 118.1(4)
C2 C7 C6 116.6(5)
C2 C7 H7A 121.7
C6 C7 H7A 121.7
C1' O1' N1' 111.7(15)
N2' N1' O1' 100.4(14)
N3' N2' N1' 116.5(15)
N3' N2' C2' 123.5(17)
N1' N2' C2' 119.9(13)
N2' N3' C1' 106(2)
O2' C1' O1' 121.1(15)
O2' C1' N3' 133.8(14)
O1' C1' N3' 105.1(15)
N2' C2' C3' 120.1(9)
N2' C2' C7' 119.9(9)
C3' C2' C7' 120.0
C4' C3' C2' 120.0
C4' C3' H3'A 120.0
C2' C3' H3'A 120.0
C5' C4' C3' 120.0
C5' C4' N4' 119.5(10)
C3' C4' N4' 120.5(10)
C6' C5' C4' 120.0
C6' C5' H5'A 120.0
C4' C5' H5'A 120.0
C5' C6' C7' 120.0
C5' C6' N5' 124.1(12)
C7' C6' N5' 115.8(12)
C6' C7' C2' 120.0
C6' C7' H7'A 120.0
C2' C7' H7'A 120.0
O4' N4' O3' 125(2)
O4' N4' C4' 118(2)
O3' N4' C4' 117.0(16)
O6' N5' O5' 124.2(15)
O6' N5' C6' 124.2(19)
O5' N5' C6' 112(2)
N1" O1" C1" 107(2)
N2" N1" O1" 104(2)
N1" N2" N3" 118.2(18)
N1" N2" C4" 123.3(17)
N3" N2" C4" 118.5(16)
C1" N3" N2" 103.5(17)
O2" C1" N3" 134.0(17)
O2" C1" O1" 119.0(16)
N3" C1" O1" 107.0(14)
C3" C2" C7" 120.0
C3" C2" N4" 120.7(14)
C7" C2" N4" 119.3(14)
C2" C3" C4" 120.0
C2" C3" H3"A 120.0
C4" C3" H3"A 120.0
C5" C4" C3" 120.0
C5" C4" N2" 121.0(11)
C3" C4" N2" 119.0(11)
C4" C5" C6" 120.0
C4" C5" H5"A 120.0
C6" C5" H5"A 120.0
C7" C6" C5" 120.0
C7" C6" N5" 121.2(13)
C5" C6" N5" 118.7(13)
C6" C7" C2" 120.0
C6" C7" H7"A 120.0
C2" C7" H7"A 120.0
O4" N4" O3" 118(2)
O4" N4" C2" 123(2)
O3" N4" C2" 118(2)
O5" N5" O6" 137(3)
O5" N5" C6" 113(2)
O6" N5" C6" 110(2)

loop_
_geom_bond_atom_site_label_1
_geom_bond_atom_site_label_2
_geom_bond_distance
N1 N2 1.282(5)
N1 O1 1.348(6)
N2 N3 1.320(6)
N2 C2 1.438(6)
N3 C1 1.362(7)
N4 O4 1.215(5)
N4 O3 1.218(5)
N4 C4 1.473(6)
N5 O6 1.219(5)
N5 O5 1.228(5)
N5 C6 1.458(6)
O1 C1 1.428(7)
O2 C1 1.196(7)
C2 C7 1.368(7)
C2 C3 1.373(7)
C3 C4 1.382(6)
C3 H3A 0.9500
C4 C5 1.367(7)
C5 C6 1.371(7)
C5 H5A 0.9500
C6 C7 1.382(7)
C7 H7A 0.9500
O1' C1' 1.34(2)
O1' N1' 1.403(18)
O2' C1' 1.166(16)
N1' N2' 1.32(3)
N2' N3' 1.29(3)
N2' C2' 1.375(14)
N3' C1' 1.38(2)
C2' C3' 1.3900
C2' C7' 1.3900
C3' C4' 1.3900
C3' H3'A 0.9500
C4' C5' 1.3900
C4' N4' 1.41(2)
C5' C6' 1.3900
C5' H5'A 0.9500
C6' C7' 1.3900
C6' N5' 1.42(2)
C7' H7'A 0.9500
N4' O4' 1.22(2)
N4' O3' 1.23(4)
N5' O6' 1.19(3)
N5' O5' 1.32(3)
O1" N1" 1.31(2)
O1" C1" 1.475(17)
O2" C1" 1.191(18)
N1" N2" 1.28(4)
N2" N3" 1.33(2)
N2" C4" 1.402(16)
N3" C1" 1.30(3)
C2" C3" 1.3900
C2" C7" 1.3900
C2" N4" 1.394(18)
C3" C4" 1.3900
C3" H3"A 0.9500
C4" C5" 1.3900
C5" C6" 1.3900
C5" H5"A 0.9500
C6" C7" 1.3900
C6" N5" 1.49(2)
C7" H7"A 0.9500
N4" O4" 1.21(3)
N4" O3" 1.27(3)
N5" O5" 1.22(3)
N5" O6" 1.26(2)

loop_
_geom_torsion_atom_site_label_1
_geom_torsion_atom_site_label_2
_geom_torsion_atom_site_label_3
_geom_torsion_atom_site_label_4
_geom_torsion
O1 N1 N2 N3 -0.2(7)
O1 N1 N2 C2 179.8(4)
N1 N2 N3 C1 1.0(7)
C2 N2 N3 C1 -179.0(5)
N2 N1 O1 C1 -0.7(6)
N2 N3 C1 O2 178.5(7)
N2 N3 C1 O1 -1.3(6)
N1 O1 C1 O2 -178.5(6)
N1 O1 C1 N3 1.3(7)
N1 N2 C2 C7 -176.7(5)
N3 N2 C2 C7 3.3(7)
N1 N2 C2 C3 3.5(7)
N3 N2 C2 C3 -176.4(5)
C7 C2 C3 C4 0.3(8)
N2 C2 C3 C4 -180.0(4)
C2 C3 C4 C5 0.2(8)
C2 C3 C4 N4 -179.2(4)
O4 N4 C4 C5 -5.5(7)
O3 N4 C4 C5 173.4(5)
O4 N4 C4 C3 173.9(5)
O3 N4 C4 C3 -7.2(7)
C3 C4 C5 C6 -0.4(7)
N4 C4 C5 C6 179.0(4)
C4 C5 C6 C7 0.1(7)
C4 C5 C6 N5 -178.9(4)
O6 N5 C6 C5 164.3(4)
O5 N5 C6 C5 -14.6(7)
O6 N5 C6 C7 -14.8(7)
O5 N5 C6 C7 166.3(4)
C3 C2 C7 C6 -0.5(7)
N2 C2 C7 C6 179.7(4)
C5 C6 C7 C2 0.3(7)
N5 C6 C7 C2 179.4(4)
C1' O1' N1' N2' 3.8(17)
O1' N1' N2' N3' -4(2)
O1' N1' N2' C2' 178.0(15)
N1' N2' N3' C1' 3(3)
C2' N2' N3' C1' -179.3(16)
N1' O1' C1' O2' 178.0(12)
N1' O1' C1' N3' -2(2)
N2' N3' C1' O2' 179.5(14)
N2' N3' C1' O1' 0(2)
N3' N2' C2' C3' -10(2)
N1' N2' C2' C3' 167.5(11)
N3' N2' C2' C7' 171.7(17)
N1' N2' C2' C7' -10(2)
N2' C2' C3' C4' -177.9(13)
C7' C2' C3' C4' 0.0
C2' C3' C4' C5' 0.0
C2' C3' C4' N4' 179.1(13)
C3' C4' C5' C6' 0.0
N4' C4' C5' C6' -179.1(13)
C4' C5' C6' C7' 0.0
C4' C5' C6' N5' 177.6(13)
C5' C6' C7' C2' 0.0
N5' C6' C7' C2' -177.8(11)
N2' C2' C7' C6' 177.9(13)
C3' C2' C7' C6' 0.0
C5' C4' N4' O4' 1(2)
C3' C4' N4' O4' -177.7(15)
C5' C4' N4' O3' -179.2(19)
C3' C4' N4' O3' 2(3)
C5' C6' N5' O6' -176.3(14)
C7' C6' N5' O6' 1(2)
C5' C6' N5' O5' 4(2)
C7' C6' N5' O5' -178.4(12)
C1" O1" N1" N2" -3(3)
O1" N1" N2" N3" 4(4)
O1" N1" N2" C4" -175.7(17)
N1" N2" N3" C1" -3(3)
C4" N2" N3" C1" 176.5(14)
N2" N3" C1" O2" -179.0(17)
N2" N3" C1" O1" 1(2)
N1" O1" C1" O2" -179(2)
N1" O1" C1" N3" 1(3)
C7" C2" C3" C4" 0.0
N4" C2" C3" C4" -177.9(12)
C2" C3" C4" C5" 0.0
C2" C3" C4" N2" 178.3(11)
N1" N2" C4" C5" -179(2)
N3" N2" C4" C5" 1(2)
N1" N2" C4" C3" 3(3)
N3" N2" C4" C3" -177.4(14)
C3" C4" C5" C6" 0.0
N2" C4" C5" C6" -178.3(11)
C4" C5" C6" C7" 0.0
C4" C5" C6" N5" 178.1(10)
C5" C6" C7" C2" 0.0
N5" C6" C7" C2" -178.1(10)
C3" C2" C7" C6" 0.0
N4" C2" C7" C6" 177.9(12)
C3" C2" N4" O4" 179.0(14)
C7" C2" N4" O4" 1(2)
C3" C2" N4" O3" -3(2)
C7" C2" N4" O3" 179.6(14)
C7" C6" N5" O5" -177.4(14)
C5" C6" N5" O5" 4.5(19)
C7" C6" N5" O6" 2.9(15)
C5" C6" N5" O6" -175.2(10)
